data_1540810
loop_
_publ_author_name
'Yvon, K.'
'Kieffer, R.'
'Nowotny, H.'

_publ_section_title
;
 Die Kristallstruktur der Subcarbide von Uebergangsmetallen
;
_journal_name_full
;
Monatshefte fuer Chemie und verwandte Teile anderer Wissenschaften (109,1978-)
;
_journal_page_first 34
_journal_page_last 44
_journal_volume 98
_journal_year 1967
_chemical_formula_sum 'C Nb2'
_chemical_name_systematic 'Nb2 C'
_space_group_IT_number 26
_symmetry_space_group_name_Hall 'P 2c -2'
_symmetry_space_group_name_H-M 'P m c 21'
_cell_angle_alpha 90
_cell_angle_beta 90
_cell_angle_gamma 90
_cell_formula_units_Z 4
_cell_length_a 10.92
_cell_length_b 4.974
_cell_length_c 3.09
_cell_volume 167.837
_citation_journal_id_ASTM MOCMB7
_cod_data_source_file Yvon_MOCMB7_1967_301.cif
_cod_data_source_block C1Nb2
_cod_original_cell_volume 167.8367
_cod_original_formula_sum 'C1 Nb2'
_cod_database_code 1540810

loop_
_symmetry_equiv_pos_as_xyz
x,y,z
-x,-y,z+1/2
-x,y,z
x,-y,z+1/2

loop_
_atom_site_label
_atom_site_type_symbol
_atom_site_fract_x
_atom_site_fract_y
_atom_site_fract_z
_atom_site_occupancy
_atom_site_U_iso_or_equiv
C1 C 0.375 0 0 1 0.0
Nb1 Nb 0.0417 0.75 0 1 0.0
Nb2 Nb 0.2083 0.25 0 1 0.0
